data_7103149
loop_
_publ_author_name
'Ezzaher, Salah'
'Orain, Pierre-Yves'
'Capon, Jean-Fran\,cois'
'Gloaguen, Fr\'ed\'eric'
'P\'etillon, Fran\,cois Y'
'Roisnel, Thierry'
'Schollhammer, Philippe'
'Talarmin, Jean'

_publ_section_title
;
 First insights into the protonation of dissymetrically disubstituted
 di-iron azadithiolate models of the [FeFe]H2ases active site.
;
_journal_issue 22
_journal_name_full 'Chemical communications (Cambridge, England)'
_journal_page_first 2547
_journal_page_last 2549
_journal_paper_doi 10.1039/b801373j
_journal_year 2008
_chemical_compound_source 'synthesis as described'
_chemical_formula_moiety 'C21 H19 Fe2 N3 O4 S2'
_chemical_formula_sum 'C21 H19 Fe2 N3 O4 S2'
_chemical_formula_weight 553.21
_chemical_name_common iPr-phen
_chemical_name_systematic
;
?
;
_space_group_IT_number 2
_symmetry_cell_setting triclinic
_symmetry_Int_Tables_number 2
_symmetry_space_group_name_Hall '-P 1'
_symmetry_space_group_name_H-M 'P -1'
_atom_sites_solution_hydrogens geom
_atom_sites_solution_primary direct
_atom_sites_solution_secondary difmap
_audit_conform_dict_location ftp://ftp.iucr.org/pub/cif_core.dic
_audit_conform_dict_name cif_core.dic
_audit_conform_dict_version 2.3
_audit_creation_date 2007-12-25T15:32:11-00:00
_audit_creation_method 'WinGX routine CIF_UPDATE'
_cell_angle_alpha 67.315(7)
_cell_angle_beta 89.583(8)
_cell_angle_gamma 73.043(8)
_cell_formula_units_Z 2
_cell_length_a 9.4906(13)
_cell_length_b 10.2311(15)
_cell_length_c 12.8702(19)
_cell_measurement_reflns_used 7420
_cell_measurement_temperature 100(2)
_cell_measurement_theta_max 27.66
_cell_measurement_theta_min 2.24
_cell_measurement_wavelength 0.71073
_cell_volume 1095.0(3)
_computing_cell_refinement 'Bruker SMART, 2006'
_computing_data_collection 'Bruker SMART, 2006'
_computing_data_reduction 'Bruker SAINT, 2006'
_computing_molecular_graphics 'Ortep-3 for Windows (Farrugia, 1997)'
_computing_structure_refinement 'SHELXL-97 (Sheldrick, 1997)'
_computing_structure_solution 'SIR97 (Altomare et al., 1999)'
_diffrn_ambient_temperature 100(2)
_diffrn_detector 'CCD plate'
_diffrn_measured_fraction_theta_full 0.987
_diffrn_measured_fraction_theta_max 0.987
_diffrn_measurement_device_type 'APEXII, Bruker-AXS'
_diffrn_measurement_method 'CCD rotation images, thin slices'
_diffrn_orient_matrix_type 'by SAINT Bruker-AXS'
_diffrn_orient_matrix_UB_11 0.0562442
_diffrn_orient_matrix_UB_12 0.0636068
_diffrn_orient_matrix_UB_13 -0.0502828
_diffrn_orient_matrix_UB_21 -0.0728583
_diffrn_orient_matrix_UB_22 0.0281339
_diffrn_orient_matrix_UB_23 -0.0667078
_diffrn_orient_matrix_UB_31 -0.0619495
_diffrn_orient_matrix_UB_32 0.0872062
_diffrn_orient_matrix_UB_33 0.014693
_diffrn_radiation_monochromator graphite
_diffrn_radiation_type MoK\a
_diffrn_radiation_wavelength 0.71073
_diffrn_reflns_av_R_equivalents 0.0513
_diffrn_reflns_av_unetI/netI 0.0517
_diffrn_reflns_limit_h_max 12
_diffrn_reflns_limit_h_min -12
_diffrn_reflns_limit_k_max 13
_diffrn_reflns_limit_k_min -13
_diffrn_reflns_limit_l_max 15
_diffrn_reflns_limit_l_min -16
_diffrn_reflns_number 16375
_diffrn_reflns_theta_full 27.48
_diffrn_reflns_theta_max 27.48
_diffrn_reflns_theta_min 3
_exptl_absorpt_coefficient_mu 1.55
_exptl_absorpt_correction_T_max 0.969
_exptl_absorpt_correction_T_min 0.452
_exptl_absorpt_correction_type multi-scan
_exptl_absorpt_process_details
;
[Sheldrick, G.M. (2002). SADABS Bruker AXS Inc., Madison, Wisconsin, USA]
;
_exptl_crystal_colour black
_exptl_crystal_density_diffrn 1.678
_exptl_crystal_density_method 'not measured'
_exptl_crystal_description plate
_exptl_crystal_F_000 564
_exptl_crystal_size_max 0.51
_exptl_crystal_size_mid 0.28
_exptl_crystal_size_min 0.02
_refine_diff_density_max 0.851
_refine_diff_density_min -0.653
_refine_diff_density_rms 0.096
_refine_ls_extinction_method none
_refine_ls_goodness_of_fit_ref 1.148
_refine_ls_hydrogen_treatment constr
_refine_ls_matrix_type full
_refine_ls_number_parameters 291
_refine_ls_number_reflns 4963
_refine_ls_number_restraints 0
_refine_ls_restrained_S_all 1.148
_refine_ls_R_factor_all 0.0636
_refine_ls_R_factor_gt 0.0513
_refine_ls_shift/su_max 0
_refine_ls_shift/su_mean 0
_refine_ls_structure_factor_coef Fsqd
_refine_ls_weighting_details 'calc w=1/[\s^2^(Fo^2^)+(0.0237P)^2^+2.5635P] where P=(Fo^2^+2Fc^2^)/3'
_refine_ls_weighting_scheme calc
_refine_ls_wR_factor_gt 0.1053
_refine_ls_wR_factor_ref 0.1096
_reflns_number_gt 4198
_reflns_number_total 4963
_reflns_threshold_expression >2sigma(I)
_cod_data_source_file b801373j.txt
_cod_data_source_block ipr-phen
_cod_database_code 7103149

loop_
_symmetry_equiv_pos_as_xyz
'x, y, z'
'-x, -y, -z'

loop_
_atom_site_label
_atom_site_type_symbol
_atom_site_fract_x
_atom_site_fract_y
_atom_site_fract_z
_atom_site_U_iso_or_equiv
_atom_site_adp_type
_atom_site_occupancy
_atom_site_symmetry_multiplicity
_atom_site_calc_flag
_atom_site_refinement_flags
_atom_site_disorder_assembly
_atom_site_disorder_group
Fe1 Fe 0.19206(5) 0.64468(5) 0.29585(4) 0.01642(13) Uani 1 1 d . . .
Fe2 Fe 0.23101(6) 0.39159(5) 0.29039(5) 0.01993(14) Uani 1 1 d . . .
S1 S 0.18157(9) 0.60143(9) 0.13722(8) 0.01847(18) Uani 1 1 d . . .
S2 S 0.03281(9) 0.50941(10) 0.34770(7) 0.01921(19) Uani 1 1 d . . .
O1 O 0.0929(3) 0.2295(3) 0.2040(2) 0.0349(7) Uani 1 1 d . . .
O2 O -0.0075(3) 0.9510(3) 0.2393(3) 0.0435(8) Uani 1 1 d . . .
O3 O 0.4775(3) 0.6899(3) 0.2365(2) 0.0317(6) Uani 1 1 d . . .
O4 O 0.3064(3) 0.5334(3) 0.5353(2) 0.0293(6) Uani 1 1 d . . .
N1 N 0.4426(3) 0.3321(3) 0.2641(3) 0.0283(8) Uani 1 1 d . . .
N2 N 0.3168(4) 0.2554(3) 0.4488(3) 0.0306(8) Uani 1 1 d . . .
N3 N -0.1180(3) 0.7183(3) 0.1395(2) 0.0184(6) Uani 1 1 d . . .
C1 C 0.1546(4) 0.2870(4) 0.2412(3) 0.0242(8) Uani 1 1 d . . .
C2 C 0.0689(4) 0.8321(4) 0.2593(3) 0.0253(8) Uani 1 1 d . . .
C3 C 0.3646(4) 0.6745(4) 0.2597(3) 0.0210(7) Uani 1 1 d . . .
C4 C 0.2576(4) 0.5787(4) 0.4422(3) 0.0206(7) Uani 1 1 d . . .
C5 C -0.0108(4) 0.6692(4) 0.0720(3) 0.0216(7) Uani 1 1 d . . .
C6 C -0.1289(4) 0.5942(4) 0.2400(3) 0.0207(7) Uani 1 1 d . . .
C7 C -0.2651(4) 0.8182(4) 0.0741(3) 0.0236(8) Uani 1 1 d . . .
C8 C -0.2529(5) 0.9678(4) -0.0081(4) 0.0368(10) Uani 1 1 d . . .
C9 C -0.3395(4) 0.7493(5) 0.0133(3) 0.0312(9) Uani 1 1 d . . .
C10 C 0.5037(4) 0.3634(5) 0.1670(4) 0.0355(10) Uani 1 1 d . . .
C11 C 0.6571(5) 0.3195(5) 0.1630(6) 0.0532(15) Uani 1 1 d . . .
C12 C 0.7521(5) 0.2421(6) 0.2619(7) 0.064(2) Uani 1 1 d . . .
C13 C 0.6924(5) 0.2070(5) 0.3642(6) 0.0583(18) Uani 1 1 d . . .
C14 C 0.7790(7) 0.1221(7) 0.4742(8) 0.086(3) Uani 1 1 d . . .
C15 C 0.7151(8) 0.0808(6) 0.5693(8) 0.084(3) Uani 1 1 d . . .
C16 C 0.5559(7) 0.1190(5) 0.5691(5) 0.0575(18) Uani 1 1 d . . .
C17 C 0.4814(8) 0.0740(5) 0.6626(5) 0.068(2) Uani 1 1 d . . .
C18 C 0.3298(7) 0.1157(5) 0.6499(4) 0.0561(17) Uani 1 1 d . . .
C19 C 0.2498(6) 0.2075(4) 0.5419(4) 0.0410(12) Uani 1 1 d . . .
C20 C 0.4685(5) 0.2091(4) 0.4627(4) 0.0413(13) Uani 1 1 d . . .
C21 C 0.5370(5) 0.2515(4) 0.3621(5) 0.0379(12) Uani 1 1 d . . .
H5A H -0.0212 0.7515 -0.0008 0.026 Uiso 1 1 calc R . .
H5B H -0.0325 0.59 0.0582 0.026 Uiso 1 1 calc R . .
H6A H -0.1428 0.5182 0.2174 0.025 Uiso 1 1 calc R . .
H6B H -0.2162 0.6286 0.2737 0.025 Uiso 1 1 calc R . .
H7 H -0.3305 0.8386 0.129 0.028 Uiso 1 1 calc R . .
H8A H -0.2073 1.0094 0.0324 0.055 Uiso 1 1 calc R . .
H8B H -0.3502 1.0349 -0.0427 0.055 Uiso 1 1 calc R . .
H8C H -0.1935 0.9534 -0.0658 0.055 Uiso 1 1 calc R . .
H9A H -0.2766 0.7233 -0.039 0.047 Uiso 1 1 calc R . .
H9B H -0.4328 0.82 -0.0273 0.047 Uiso 1 1 calc R . .
H9C H -0.356 0.6614 0.068 0.047 Uiso 1 1 calc R . .
H10 H 0.4414 0.4169 0.099 0.043 Uiso 1 1 calc R . .
H11 H 0.6946 0.3426 0.0934 0.064 Uiso 1 1 calc R . .
H12 H 0.8543 0.2139 0.2605 0.077 Uiso 1 1 calc R . .
H14 H 0.8819 0.0954 0.479 0.103 Uiso 1 1 calc R . .
H15 H 0.7753 0.0254 0.6382 0.101 Uiso 1 1 calc R . .
H17 H 0.5343 0.0154 0.7342 0.081 Uiso 1 1 calc R . .
H18 H 0.2797 0.0835 0.7124 0.067 Uiso 1 1 calc R . .
H19 H 0.1467 0.236 0.5349 0.049 Uiso 1 1 calc R . .

loop_
_atom_site_aniso_label
_atom_site_aniso_U_11
_atom_site_aniso_U_22
_atom_site_aniso_U_33
_atom_site_aniso_U_23
_atom_site_aniso_U_13
_atom_site_aniso_U_12
Fe1 0.0141(2) 0.0143(2) 0.0216(3) -0.0072(2) 0.00065(18) -0.00542(18)
Fe2 0.0176(3) 0.0137(2) 0.0277(3) -0.0077(2) -0.0055(2) -0.00441(19)
S1 0.0138(4) 0.0171(4) 0.0249(5) -0.0099(4) 0.0026(3) -0.0033(3)
S2 0.0189(4) 0.0192(4) 0.0189(4) -0.0044(3) -0.0010(3) -0.0093(3)
O1 0.0506(19) 0.0373(17) 0.0265(15) -0.0095(13) -0.0020(13) -0.0319(15)
O2 0.0349(17) 0.0212(15) 0.073(2) -0.0247(16) -0.0118(16) 0.0013(13)
O3 0.0253(14) 0.0380(16) 0.0324(16) -0.0084(13) 0.0052(12) -0.0189(13)
O4 0.0315(15) 0.0306(15) 0.0278(15) -0.0110(12) -0.0004(12) -0.0136(12)
N1 0.0149(14) 0.0180(15) 0.055(2) -0.0223(16) -0.0066(15) 0.0007(12)
N2 0.041(2) 0.0118(14) 0.036(2) -0.0084(14) -0.0172(16) -0.0061(14)
N3 0.0149(14) 0.0179(14) 0.0194(15) -0.0050(12) 0.0034(11) -0.0043(11)
C1 0.0275(19) 0.0186(17) 0.0218(19) -0.0023(15) -0.0033(15) -0.0085(15)
C2 0.0217(18) 0.0225(19) 0.037(2) -0.0140(17) -0.0002(16) -0.0112(15)
C3 0.0239(18) 0.0164(17) 0.0201(18) -0.0028(14) -0.0026(14) -0.0087(14)
C4 0.0190(17) 0.0169(16) 0.028(2) -0.0094(15) 0.0023(15) -0.0082(14)
C5 0.0161(16) 0.0229(18) 0.0246(19) -0.0104(15) 0.0001(14) -0.0032(14)
C6 0.0189(17) 0.0233(18) 0.0193(18) -0.0042(15) -0.0005(13) -0.0116(14)
C7 0.0166(17) 0.0254(19) 0.0221(19) -0.0073(15) 0.0037(14) 0.0000(14)
C8 0.032(2) 0.022(2) 0.038(2) 0.0003(18) 0.0040(18) 0.0018(17)
C9 0.0166(18) 0.047(3) 0.028(2) -0.0142(19) 0.0014(15) -0.0095(17)
C10 0.0188(19) 0.025(2) 0.071(3) -0.027(2) 0.006(2) -0.0070(16)
C11 0.021(2) 0.036(3) 0.121(5) -0.050(3) 0.017(3) -0.0096(19)
C12 0.012(2) 0.042(3) 0.158(7) -0.068(4) -0.004(3) 0.004(2)
C13 0.023(2) 0.028(2) 0.130(5) -0.052(3) -0.033(3) 0.0116(19)
C14 0.044(3) 0.035(3) 0.174(8) -0.061(5) -0.066(5) 0.023(3)
C15 0.080(5) 0.022(3) 0.133(7) -0.033(4) -0.085(5) 0.015(3)
C16 0.077(4) 0.0092(19) 0.073(4) -0.012(2) -0.055(3) 0.001(2)
C17 0.112(5) 0.012(2) 0.060(4) 0.000(2) -0.067(4) -0.010(3)
C18 0.109(5) 0.019(2) 0.036(3) 0.0015(19) -0.034(3) -0.029(3)
C19 0.069(3) 0.019(2) 0.033(2) -0.0043(18) -0.021(2) -0.018(2)
C20 0.044(3) 0.0090(17) 0.065(3) -0.016(2) -0.034(2) 0.0036(17)
C21 0.028(2) 0.0169(18) 0.073(3) -0.027(2) -0.017(2) 0.0018(16)

loop_
_atom_type_symbol
_atom_type_description
_atom_type_scat_dispersion_real
_atom_type_scat_dispersion_imag
_atom_type_scat_source
C C 0.0033 0.0016 'International Tables Vol C Tables 4.2.6.8 and 6.1.1.4'
H H 0 0 'International Tables Vol C Tables 4.2.6.8 and 6.1.1.4'
N N 0.0061 0.0033 'International Tables Vol C Tables 4.2.6.8 and 6.1.1.4'
O O 0.0106 0.006 'International Tables Vol C Tables 4.2.6.8 and 6.1.1.4'
S S 0.1246 0.1234 'International Tables Vol C Tables 4.2.6.8 and 6.1.1.4'
Fe Fe 0.3463 0.8444 'International Tables Vol C Tables 4.2.6.8 and 6.1.1.4'

loop_
_geom_angle_atom_site_label_1
_geom_angle_atom_site_label_2
_geom_angle_atom_site_label_3
_geom_angle
_geom_angle_site_symmetry_1
_geom_angle_site_symmetry_3
_geom_angle_publ_flag
C3 Fe1 C4 89.39(16) . . ?
C3 Fe1 C2 102.58(16) . . ?
C4 Fe1 C2 104.95(17) . . ?
C3 Fe1 S1 86.49(12) . . ?
C4 Fe1 S1 149.48(12) . . ?
C2 Fe1 S1 105.47(13) . . ?
C3 Fe1 S2 155.35(12) . . ?
C4 Fe1 S2 88.59(11) . . ?
C2 Fe1 S2 101.68(12) . . ?
S1 Fe1 S2 82.89(4) . . ?
C3 Fe1 Fe2 101.54(12) . . ?
C4 Fe1 Fe2 97.05(11) . . ?
C2 Fe1 Fe2 147.29(11) . . ?
S1 Fe1 Fe2 54.49(3) . . ?
S2 Fe1 Fe2 54.42(3) . . ?
C1 Fe2 N2 104.46(15) . . ?
C1 Fe2 N1 103.44(16) . . ?
N2 Fe2 N1 81.79(16) . . ?
C1 Fe2 S1 100.68(12) . . ?
N2 Fe2 S1 154.83(9) . . ?
N1 Fe2 S1 91.13(11) . . ?
C1 Fe2 S2 99.76(13) . . ?
N2 Fe2 S2 91.68(11) . . ?
N1 Fe2 S2 156.79(10) . . ?
S1 Fe2 S2 85.38(4) . . ?
C1 Fe2 Fe1 145.23(12) . . ?
N2 Fe2 Fe1 101.55(9) . . ?
N1 Fe2 Fe1 102.76(9) . . ?
S1 Fe2 Fe1 56.35(3) . . ?
S2 Fe2 Fe1 56.58(3) . . ?
C6 S2 Fe2 111.87(13) . . ?
C6 S2 Fe1 109.73(11) . . ?
Fe2 S2 Fe1 69.00(3) . . ?
C5 S1 Fe2 112.83(12) . . ?
C5 S1 Fe1 110.21(12) . . ?
Fe2 S1 Fe1 69.16(3) . . ?
C5 N3 C6 111.6(3) . . ?
C5 N3 C7 114.0(3) . . ?
C6 N3 C7 113.0(3) . . ?
C10 N1 C21 117.0(4) . . ?
C10 N1 Fe2 130.0(3) . . ?
C21 N1 Fe2 113.0(3) . . ?
C14 C15 C16 122.5(6) . . ?
C14 C15 H15 118.8 . . ?
C16 C15 H15 118.8 . . ?
N3 C7 C9 114.2(3) . . ?
N3 C7 C8 110.6(3) . . ?
C9 C7 C8 111.2(3) . . ?
N3 C7 H7 106.8 . . ?
C9 C7 H7 106.8 . . ?
C8 C7 H7 106.8 . . ?
N3 C6 S2 114.3(2) . . ?
N3 C6 H6A 108.7 . . ?
S2 C6 H6A 108.7 . . ?
N3 C6 H6B 108.7 . . ?
S2 C6 H6B 108.7 . . ?
H6A C6 H6B 107.6 . . ?
O4 C4 Fe1 176.8(3) . . ?
C19 N2 C20 116.9(4) . . ?
C19 N2 Fe2 130.3(3) . . ?
C20 N2 Fe2 112.8(3) . . ?
O3 C3 Fe1 178.1(3) . . ?
C7 C9 H9A 109.5 . . ?
C7 C9 H9B 109.5 . . ?
H9A C9 H9B 109.5 . . ?
C7 C9 H9C 109.5 . . ?
H9A C9 H9C 109.5 . . ?
H9B C9 H9C 109.5 . . ?
O1 C1 Fe2 173.7(3) . . ?
N3 C5 S1 113.9(2) . . ?
N3 C5 H5A 108.8 . . ?
S1 C5 H5A 108.8 . . ?
N3 C5 H5B 108.8 . . ?
S1 C5 H5B 108.8 . . ?
H5A C5 H5B 107.7 . . ?
C7 C8 H8A 109.5 . . ?
C7 C8 H8B 109.5 . . ?
H8A C8 H8B 109.5 . . ?
C7 C8 H8C 109.5 . . ?
H8A C8 H8C 109.5 . . ?
H8B C8 H8C 109.5 . . ?
C12 C13 C21 118.6(5) . . ?
C12 C13 C14 124.4(6) . . ?
C21 C13 C14 116.9(7) . . ?
N1 C10 C11 123.1(5) . . ?
N1 C10 H10 118.5 . . ?
C11 C10 H10 118.5 . . ?
C12 C11 C10 119.8(6) . . ?
C12 C11 H11 120.1 . . ?
C10 C11 H11 120.1 . . ?
C18 C17 C16 119.9(4) . . ?
C18 C17 H17 120 . . ?
C16 C17 H17 120 . . ?
N2 C19 C18 122.4(5) . . ?
N2 C19 H19 118.8 . . ?
C18 C19 H19 118.8 . . ?
O2 C2 Fe1 177.8(4) . . ?
C17 C18 C19 119.9(6) . . ?
C17 C18 H18 120 . . ?
C19 C18 H18 120 . . ?
C15 C14 C13 121.7(6) . . ?
C15 C14 H14 119.1 . . ?
C13 C14 H14 119.1 . . ?
C17 C16 C20 117.2(5) . . ?
C17 C16 C15 126.1(5) . . ?
C20 C16 C15 116.8(7) . . ?
N1 C21 C13 122.8(5) . . ?
N1 C21 C20 115.5(4) . . ?
C13 C21 C20 121.6(5) . . ?
N2 C20 C21 115.9(4) . . ?
N2 C20 C16 123.7(5) . . ?
C21 C20 C16 120.4(5) . . ?
C11 C12 C13 118.6(4) . . ?
C11 C12 H12 120.7 . . ?
C13 C12 H12 120.7 . . ?

loop_
_geom_bond_atom_site_label_1
_geom_bond_atom_site_label_2
_geom_bond_distance
_geom_bond_site_symmetry_2
_geom_bond_publ_flag
Fe1 C3 1.778(4) . ?
Fe1 C4 1.784(4) . ?
Fe1 C2 1.808(4) . ?
Fe1 S1 2.2582(11) . ?
Fe1 S2 2.2667(10) . ?
Fe1 Fe2 2.5354(8) . ?
Fe2 C1 1.747(4) . ?
Fe2 N2 1.983(3) . ?
Fe2 N1 1.989(3) . ?
Fe2 S1 2.2084(11) . ?
Fe2 S2 2.2087(11) . ?
S2 C6 1.832(3) . ?
S1 C5 1.832(3) . ?
O1 C1 1.159(4) . ?
O4 C4 1.148(4) . ?
N3 C5 1.437(4) . ?
N3 C6 1.451(4) . ?
N3 C7 1.491(4) . ?
O2 C2 1.148(5) . ?
O3 C3 1.149(4) . ?
N1 C10 1.337(6) . ?
N1 C21 1.363(5) . ?
C15 C14 1.335(11) . ?
C15 C16 1.446(10) . ?
C15 H15 0.93 . ?
C7 C9 1.526(6) . ?
C7 C8 1.527(5) . ?
C7 H7 0.98 . ?
C6 H6A 0.97 . ?
C6 H6B 0.97 . ?
N2 C19 1.341(6) . ?
N2 C20 1.368(6) . ?
C9 H9A 0.96 . ?
C9 H9B 0.96 . ?
C9 H9C 0.96 . ?
C5 H5A 0.97 . ?
C5 H5B 0.97 . ?
C8 H8A 0.96 . ?
C8 H8B 0.96 . ?
C8 H8C 0.96 . ?
C13 C12 1.388(9) . ?
C13 C21 1.408(6) . ?
C13 C14 1.444(9) . ?
C10 C11 1.400(5) . ?
C10 H10 0.93 . ?
C11 C12 1.372(8) . ?
C11 H11 0.93 . ?
C17 C18 1.368(9) . ?
C17 C16 1.382(9) . ?
C17 H17 0.93 . ?
C19 C18 1.408(6) . ?
C19 H19 0.93 . ?
C18 H18 0.93 . ?
C14 H14 0.93 . ?
C16 C20 1.418(6) . ?
C21 C20 1.416(7) . ?
C12 H12 0.93 . ?

loop_
_geom_torsion_atom_site_label_1
_geom_torsion_atom_site_label_2
_geom_torsion_atom_site_label_3
_geom_torsion_atom_site_label_4
_geom_torsion
_geom_torsion_site_symmetry_1
_geom_torsion_site_symmetry_2
_geom_torsion_site_symmetry_3
_geom_torsion_site_symmetry_4
_geom_torsion_publ_flag
C3 Fe1 Fe2 C1 -132.5(3) . . . . ?
C4 Fe1 Fe2 C1 136.7(3) . . . . ?
C2 Fe1 Fe2 C1 4.4(3) . . . . ?
S1 Fe1 Fe2 C1 -55.3(2) . . . . ?
S2 Fe1 Fe2 C1 53.5(2) . . . . ?
C3 Fe1 Fe2 N2 89.67(16) . . . . ?
C4 Fe1 Fe2 N2 -1.15(16) . . . . ?
C2 Fe1 Fe2 N2 -133.5(3) . . . . ?
S1 Fe1 Fe2 N2 166.81(12) . . . . ?
S2 Fe1 Fe2 N2 -84.31(12) . . . . ?
C3 Fe1 Fe2 N1 5.58(16) . . . . ?
C4 Fe1 Fe2 N1 -85.23(16) . . . . ?
C2 Fe1 Fe2 N1 142.4(3) . . . . ?
S1 Fe1 Fe2 N1 82.73(11) . . . . ?
S2 Fe1 Fe2 N1 -168.40(11) . . . . ?
C3 Fe1 Fe2 S1 -77.15(12) . . . . ?
C4 Fe1 Fe2 S1 -167.97(12) . . . . ?
C2 Fe1 Fe2 S1 59.7(2) . . . . ?
S2 Fe1 Fe2 S1 108.87(4) . . . . ?
C3 Fe1 Fe2 S2 173.98(12) . . . . ?
C4 Fe1 Fe2 S2 83.16(12) . . . . ?
C2 Fe1 Fe2 S2 -49.2(2) . . . . ?
S1 Fe1 Fe2 S2 -108.87(4) . . . . ?
C1 Fe2 S2 C6 -48.64(17) . . . . ?
N2 Fe2 S2 C6 -153.62(15) . . . . ?
N1 Fe2 S2 C6 133.5(3) . . . . ?
S1 Fe2 S2 C6 51.42(12) . . . . ?
Fe1 Fe2 S2 C6 103.63(12) . . . . ?
C1 Fe2 S2 Fe1 -152.27(12) . . . . ?
N2 Fe2 S2 Fe1 102.75(9) . . . . ?
N1 Fe2 S2 Fe1 29.8(3) . . . . ?
S1 Fe2 S2 Fe1 -52.21(3) . . . . ?
C3 Fe1 S2 C6 -120.9(3) . . . . ?
C4 Fe1 S2 C6 153.66(18) . . . . ?
C2 Fe1 S2 C6 48.69(19) . . . . ?
S1 Fe1 S2 C6 -55.71(14) . . . . ?
Fe2 Fe1 S2 C6 -106.63(14) . . . . ?
C3 Fe1 S2 Fe2 -14.3(3) . . . . ?
C4 Fe1 S2 Fe2 -99.71(12) . . . . ?
C2 Fe1 S2 Fe2 155.32(13) . . . . ?
S1 Fe1 S2 Fe2 50.92(3) . . . . ?
C1 Fe2 S1 C5 47.56(19) . . . . ?
N2 Fe2 S1 C5 -135.6(3) . . . . ?
N1 Fe2 S1 C5 151.46(16) . . . . ?
S2 Fe2 S1 C5 -51.53(13) . . . . ?
Fe1 Fe2 S1 C5 -103.93(13) . . . . ?
C1 Fe2 S1 Fe1 151.49(14) . . . . ?
N2 Fe2 S1 Fe1 -31.7(3) . . . . ?
N1 Fe2 S1 Fe1 -104.61(9) . . . . ?
S2 Fe2 S1 Fe1 52.41(3) . . . . ?
C3 Fe1 S1 C5 -145.55(17) . . . . ?
C4 Fe1 S1 C5 131.6(3) . . . . ?
C2 Fe1 S1 C5 -43.46(18) . . . . ?
S2 Fe1 S1 C5 56.74(13) . . . . ?
Fe2 Fe1 S1 C5 107.59(13) . . . . ?
C3 Fe1 S1 Fe2 106.85(11) . . . . ?
C4 Fe1 S1 Fe2 24.0(2) . . . . ?
C2 Fe1 S1 Fe2 -151.05(12) . . . . ?
S2 Fe1 S1 Fe2 -50.85(3) . . . . ?
C1 Fe2 N1 C10 71.0(4) . . . . ?
N2 Fe2 N1 C10 173.9(3) . . . . ?
S1 Fe2 N1 C10 -30.3(3) . . . . ?
S2 Fe2 N1 C10 -111.2(4) . . . . ?
Fe1 Fe2 N1 C10 -86.0(3) . . . . ?
C1 Fe2 N1 C21 -111.6(3) . . . . ?
N2 Fe2 N1 C21 -8.6(2) . . . . ?
S1 Fe2 N1 C21 147.1(2) . . . . ?
S2 Fe2 N1 C21 66.3(4) . . . . ?
Fe1 Fe2 N1 C21 91.5(2) . . . . ?
C5 N3 C7 C9 58.2(4) . . . . ?
C6 N3 C7 C9 -70.5(4) . . . . ?
C5 N3 C7 C8 -68.0(4) . . . . ?
C6 N3 C7 C8 163.2(3) . . . . ?
C5 N3 C6 S2 70.8(3) . . . . ?
C7 N3 C6 S2 -159.1(3) . . . . ?
Fe2 S2 C6 N3 -68.5(3) . . . . ?
Fe1 S2 C6 N3 6.0(3) . . . . ?
C1 Fe2 N2 C19 -72.2(4) . . . . ?
N1 Fe2 N2 C19 -174.0(3) . . . . ?
S1 Fe2 N2 C19 111.0(4) . . . . ?
S2 Fe2 N2 C19 28.3(3) . . . . ?
Fe1 Fe2 N2 C19 84.5(3) . . . . ?
C1 Fe2 N2 C20 110.1(3) . . . . ?
N1 Fe2 N2 C20 8.3(2) . . . . ?
S1 Fe2 N2 C20 -66.7(4) . . . . ?
S2 Fe2 N2 C20 -149.4(2) . . . . ?
Fe1 Fe2 N2 C20 -93.2(2) . . . . ?
C6 N3 C5 S1 -69.8(3) . . . . ?
C7 N3 C5 S1 160.7(2) . . . . ?
Fe2 S1 C5 N3 67.8(3) . . . . ?
Fe1 S1 C5 N3 -7.4(3) . . . . ?
C21 N1 C10 C11 -1.0(6) . . . . ?
Fe2 N1 C10 C11 176.3(3) . . . . ?
N1 C10 C11 C12 -0.9(6) . . . . ?
C20 N2 C19 C18 1.0(5) . . . . ?
Fe2 N2 C19 C18 -176.7(3) . . . . ?
C16 C17 C18 C19 -1.6(7) . . . . ?
N2 C19 C18 C17 0.9(6) . . . . ?
C16 C15 C14 C13 -0.6(9) . . . . ?
C12 C13 C14 C15 -174.2(5) . . . . ?
C21 C13 C14 C15 3.4(8) . . . . ?
C18 C17 C16 C20 0.5(6) . . . . ?
C18 C17 C16 C15 -178.5(4) . . . . ?
C14 C15 C16 C17 176.3(5) . . . . ?
C14 C15 C16 C20 -2.7(8) . . . . ?
C10 N1 C21 C13 2.6(5) . . . . ?
Fe2 N1 C21 C13 -175.2(3) . . . . ?
C10 N1 C21 C20 -174.7(3) . . . . ?
Fe2 N1 C21 C20 7.5(4) . . . . ?
C12 C13 C21 N1 -2.3(6) . . . . ?
C14 C13 C21 N1 179.9(4) . . . . ?
C12 C13 C21 C20 174.9(4) . . . . ?
C14 C13 C21 C20 -2.9(6) . . . . ?
C19 N2 C20 C21 175.3(3) . . . . ?
Fe2 N2 C20 C21 -6.6(4) . . . . ?
C19 N2 C20 C16 -2.2(5) . . . . ?
Fe2 N2 C20 C16 175.9(3) . . . . ?
N1 C21 C20 N2 -0.6(5) . . . . ?
C13 C21 C20 N2 -177.9(3) . . . . ?
N1 C21 C20 C16 177.0(3) . . . . ?
C13 C21 C20 C16 -0.4(6) . . . . ?
C17 C16 C20 N2 1.5(6) . . . . ?
C15 C16 C20 N2 -179.5(4) . . . . ?
C17 C16 C20 C21 -175.9(4) . . . . ?
C15 C16 C20 C21 3.1(6) . . . . ?
C10 C11 C12 C13 1.2(6) . . . . ?
C21 C13 C12 C11 0.3(6) . . . . ?
C14 C13 C12 C11 177.9(4) . . . . ?
